data_4336158
loop_
_publ_author_name
'Ying-Ji Sun'
'Qian-Qian Huang'
'Tetsuro Tano'
'Shinobu Itoh'

_publ_section_title
;
 Flavonolate Complexes of MII (M = Mn, Fe, Co, Ni, Cu, and Zn). Structural
 and Functional Models for the ES (Enzyme-Substrate) Complex of Quercetin
 2,3-Dioxygenase
;
_journal_name_full 'Inorganic Chemistry'
_journal_page_first 10936
_journal_page_last 10948
_journal_paper_doi 10.1021/ic400972k
_journal_volume 52
_journal_year 2013
_chemical_formula_moiety 'C36 H31 Co N3 O6 '
_chemical_formula_sum 'C36 H31 Co N3 O6'
_chemical_formula_weight 660.57
_space_group_IT_number 61
_symmetry_cell_setting orthorhombic
_symmetry_Int_Tables_number 61
_symmetry_space_group_name_Hall '-P 2ac 2ab'
_symmetry_space_group_name_H-M 'P b c a'
_cell_angle_alpha 90.0000
_cell_angle_beta 90.0000
_cell_angle_gamma 90.0000
_cell_formula_units_Z 8
_cell_length_a 9.690(3)
_cell_length_b 21.045(7)
_cell_length_c 30.112(13)
_cell_measurement_reflns_used 31931
_cell_measurement_temperature 163.1
_cell_measurement_theta_max 27.5
_cell_measurement_theta_min 3.1
_cell_volume 6141(4)
_computing_cell_refinement PROCESS-AUTO
_computing_data_collection PROCESS-AUTO
_computing_data_reduction CrystalStructure
_computing_publication_material 'CrystalStructure 3.7.0'
_computing_structure_refinement CRYSTALS
_diffrn_ambient_temperature 163
_diffrn_detector_area_resol_mean 10.00
_diffrn_measured_fraction_theta_full 0.999
_diffrn_measured_fraction_theta_max 0.999
_diffrn_measurement_device_type 'Rigaku RAXIS-RAPID'
_diffrn_measurement_method \w
_diffrn_radiation_type 'Mo K\a'
_diffrn_radiation_wavelength 0.71075
_diffrn_reflns_av_R_equivalents 0.050
_diffrn_reflns_limit_h_max 11
_diffrn_reflns_limit_h_min -12
_diffrn_reflns_limit_k_max 27
_diffrn_reflns_limit_k_min -27
_diffrn_reflns_limit_l_max 39
_diffrn_reflns_limit_l_min -39
_diffrn_reflns_number 55197
_diffrn_reflns_theta_full 27.48
_diffrn_reflns_theta_max 27.48
_exptl_absorpt_coefficient_mu 0.606
_exptl_absorpt_correction_T_max 0.941
_exptl_absorpt_correction_T_min 0.560
_exptl_absorpt_correction_type multi-scan
_exptl_absorpt_process_details
;
    Higashi, T. (1995). Program for Absorption Correction.
    Rigaku Corporation, Tokyo, Japan.
;
_exptl_crystal_colour 'wine red'
_exptl_crystal_density_diffrn 1.421
_exptl_crystal_description prism
_exptl_crystal_F_000 2600.00
_exptl_crystal_size_max 0.40
_exptl_crystal_size_mid 0.20
_exptl_crystal_size_min 0.10
_refine_diff_density_max 0.86
_refine_diff_density_min -0.34
_refine_ls_extinction_method none
_refine_ls_goodness_of_fit_ref 1.015
_refine_ls_hydrogen_treatment refall
_refine_ls_number_parameters 445
_refine_ls_number_reflns 7027
_refine_ls_R_factor_gt 0.0286
_refine_ls_shift/su_max 0.0000
_refine_ls_structure_factor_coef F
_refine_ls_weighting_details 'w = 1/[0.0001Fo^2^ + 0.1000\s(Fo^2^) + 1.0000]'
_refine_ls_weighting_scheme calc
_refine_ls_wR_factor_ref 0.0368
_reflns_number_gt 2883
_reflns_number_total 7027
_reflns_threshold_expression F^2^>2.0\s(F^2^)
_cod_data_source_file ic400972k_si_002_3.cif
_cod_data_source_block '_060214'
_cod_original_cell_volume 6140(4)
_cod_original_formula_sum 'C36 H31 Co N3 O6 '
_cod_database_code 4336158

loop_
_symmetry_equiv_pos_site_id
_symmetry_equiv_pos_as_xyz
1 +X,+Y,+Z
2 1/2-X,1/2+Y,+Z
3 +X,1/2-Y,1/2+Z
4 1/2-X,-Y,1/2+Z
5 -X,-Y,-Z
6 1/2+X,1/2-Y,-Z
7 -X,1/2+Y,1/2-Z
8 1/2+X,+Y,1/2-Z

loop_
_atom_site_label
_atom_site_type_symbol
_atom_site_fract_x
_atom_site_fract_y
_atom_site_fract_z
_atom_site_U_iso_or_equiv
_atom_site_adp_type
_atom_site_occupancy
_atom_site_symmetry_multiplicity
_atom_site_calc_flag
_atom_site_refinement_flags
Co(1) Co 0.84650(3) 0.133500(10) 0.650070(10) 0.02269(6) Uani 1.00 1 d .
O(1) O 1.00558(13) 0.18157(6) 0.67719(5) 0.0282(4) Uani 1.00 1 d .
O(2) O 1.18665(14) 0.24477(8) 0.66901(6) 0.0425(5) Uani 1.00 1 d .
O(3) O 0.94011(14) 0.06402(6) 0.61626(5) 0.0270(4) Uani 1.00 1 d .
O(4) O 0.90039(14) 0.18339(6) 0.58905(5) 0.0292(4) Uani 1.00 1 d .
O(5) O 1.13594(14) 0.06573(6) 0.51358(4) 0.0278(4) Uani 1.00 1 d .
O(6) O 1.12473(17) -0.17299(8) 0.70228(6) 0.0451(5) Uani 1.00 1 d .
N(1) N 0.70527(17) 0.19324(8) 0.69024(6) 0.0238(4) Uani 1.00 1 d .
N(2) N 0.83447(18) 0.07856(8) 0.70959(5) 0.0238(4) Uani 1.00 1 d .
N(3) N 0.64837(18) 0.11914(8) 0.62055(6) 0.0271(4) Uani 1.00 1 d .
C(1) C 0.7535(2) 0.10351(9) 0.74124(6) 0.0248(5) Uani 1.00 1 d .
C(2) C 0.7595(2) 0.08401(10) 0.78525(6) 0.0293(5) Uani 1.00 1 d .
C(3) C 0.8501(2) 0.03610(10) 0.79632(6) 0.0332(6) Uani 1.00 1 d .
C(4) C 0.9319(2) 0.00916(10) 0.76369(6) 0.0327(6) Uani 1.00 1 d .
C(5) C 0.9219(2) 0.03220(10) 0.72101(6) 0.0288(6) Uani 1.00 1 d .
C(6) C 0.6482(2) 0.15075(9) 0.72498(6) 0.0270(5) Uani 1.00 1 d .
C(7) C 0.5480(2) 0.16064(10) 0.63115(6) 0.0266(5) Uani 1.00 1 d .
C(8) C 0.4156(2) 0.15545(11) 0.61425(8) 0.0361(6) Uani 1.00 1 d .
C(9) C 0.3874(2) 0.10713(12) 0.58486(8) 0.0436(7) Uani 1.00 1 d .
C(10) C 0.4904(2) 0.06535(12) 0.57303(8) 0.0419(7) Uani 1.00 1 d .
C(11) C 0.6190(2) 0.07206(11) 0.59173(6) 0.0347(6) Uani 1.00 1 d .
C(12) C 0.5906(2) 0.21409(10) 0.66130(6) 0.0302(6) Uani 1.00 1 d .
C(13) C 0.7716(2) 0.24850(10) 0.71284(6) 0.0277(5) Uani 1.00 1 d .
C(14) C 0.8334(2) 0.29753(9) 0.68225(6) 0.0263(5) Uani 1.00 1 d .
C(15) C 0.9655(2) 0.29276(10) 0.66323(6) 0.0267(5) Uani 1.00 1 d .
C(16) C 1.0156(2) 0.34292(11) 0.63805(6) 0.0358(6) Uani 1.00 1 d .
C(17) C 0.9396(2) 0.39724(11) 0.63099(8) 0.0411(7) Uani 1.00 1 d .
C(18) C 0.8097(2) 0.40284(11) 0.64971(8) 0.0386(6) Uani 1.00 1 d .
C(19) C 0.7583(2) 0.35323(10) 0.67494(6) 0.0334(6) Uani 1.00 1 d .
C(20) C 1.0594(2) 0.23570(11) 0.66995(6) 0.0307(6) Uani 1.00 1 d .
C(22) C 1.0748(2) 0.04312(10) 0.55184(6) 0.0233(5) Uani 1.00 1 d .
C(21) C 0.9968(2) 0.08199(9) 0.57869(6) 0.0224(5) Uani 1.00 1 d .
C(27) C 0.9758(2) 0.14830(10) 0.56545(6) 0.0240(5) Uani 1.00 1 d .
C(26) C 1.0383(2) 0.23428(11) 0.51078(8) 0.0353(6) Uani 1.00 1 d .
C(25) C 1.1106(2) 0.25198(12) 0.47355(8) 0.0443(7) Uani 1.00 1 d .
C(24) C 1.1916(2) 0.20828(12) 0.45074(8) 0.0447(7) Uani 1.00 1 d .
C(23) C 1.1989(2) 0.14621(12) 0.46417(6) 0.0377(7) Uani 1.00 1 d .
C(29) C 1.0452(2) 0.17070(10) 0.52583(6) 0.0268(5) Uani 1.00 1 d .
C(28) C 1.1251(2) 0.12807(10) 0.50181(6) 0.0276(5) Uani 1.00 1 d .
C(30) C 1.1101(2) -0.02395(10) 0.55853(6) 0.0249(5) Uani 1.00 1 d .
C(31) C 1.0549(2) -0.05984(10) 0.59308(6) 0.0316(6) Uani 1.00 1 d .
C(32) C 1.0884(2) -0.12360(11) 0.59775(8) 0.0386(7) Uani 1.00 1 d .
C(33) C 1.1782(2) -0.15248(11) 0.56891(9) 0.0429(7) Uani 1.00 1 d .
C(34) C 1.2356(2) -0.11741(12) 0.53501(9) 0.0468(7) Uani 1.00 1 d .
C(35) C 1.2025(2) -0.05405(11) 0.52960(8) 0.0368(6) Uani 1.00 1 d .
C(36) C 1.1878(3) -0.11345(12) 0.70994(9) 0.0622(9) Uani 1.00 1 d .
H(1) H 0.7029 0.1038 0.8070 0.035 Uiso 1.00 1 c R
H(2) H 0.8554 0.0214 0.8261 0.040 Uiso 1.00 1 c R
H(3) H 0.9936 -0.0245 0.7707 0.039 Uiso 1.00 1 c R
H(4) H 0.9795 0.0148 0.6986 0.034 Uiso 1.00 1 c R
H(5) H 0.6179 0.1757 0.7494 0.032 Uiso 1.00 1 c R
H(6) H 0.5720 0.1282 0.7129 0.032 Uiso 1.00 1 c R
H(7) H 0.3454 0.1841 0.6234 0.043 Uiso 1.00 1 c R
H(8) H 0.2978 0.1029 0.5724 0.052 Uiso 1.00 1 c R
H(9) H 0.4724 0.0319 0.5526 0.050 Uiso 1.00 1 c R
H(10) H 0.6904 0.0432 0.5839 0.042 Uiso 1.00 1 c R
H(11) H 0.5142 0.2271 0.6788 0.036 Uiso 1.00 1 c R
H(12) H 0.6216 0.2488 0.6438 0.036 Uiso 1.00 1 c R
H(13) H 0.8439 0.2325 0.7310 0.033 Uiso 1.00 1 c R
H(14) H 0.7045 0.2687 0.7310 0.033 Uiso 1.00 1 c R
H(15) H 1.1053 0.3397 0.6256 0.043 Uiso 1.00 1 c R
H(16) H 0.9755 0.4308 0.6133 0.049 Uiso 1.00 1 c R
H(17) H 0.7569 0.4403 0.6451 0.046 Uiso 1.00 1 c R
H(18) H 0.6697 0.3573 0.6881 0.040 Uiso 1.00 1 c R
H(19) H 0.9842 0.2645 0.5264 0.042 Uiso 1.00 1 c R
H(20) H 1.1048 0.2944 0.4630 0.053 Uiso 1.00 1 c R
H(21) H 1.2443 0.2218 0.4259 0.054 Uiso 1.00 1 c R
H(22) H 1.2512 0.1156 0.4482 0.045 Uiso 1.00 1 c R
H(23) H 0.9930 -0.0403 0.6134 0.038 Uiso 1.00 1 c R
H(24) H 1.0495 -0.1475 0.6214 0.046 Uiso 1.00 1 c R
H(25) H 1.2000 -0.1963 0.5720 0.051 Uiso 1.00 1 c R
H(26) H 1.2985 -0.1370 0.5151 0.056 Uiso 1.00 1 c R
H(27) H 1.2426 -0.0303 0.5061 0.044 Uiso 1.00 1 c R
H(28) H 1.1940 -0.1057 0.7410 0.075 Uiso 1.00 1 c R
H(29) H 1.2777 -0.1137 0.6974 0.076 Uiso 1.00 1 c R
H(30) H 1.1344 -0.0810 0.6964 0.076 Uiso 1.00 1 c R

loop_
_atom_site_aniso_label
_atom_site_aniso_U_11
_atom_site_aniso_U_22
_atom_site_aniso_U_33
_atom_site_aniso_U_12
_atom_site_aniso_U_13
_atom_site_aniso_U_23
Co(1) 0.02256(12) 0.02687(13) 0.01864(12) 0.00224(13) -0.00032(13) -0.00067(12)
O(1) 0.0271(8) 0.0303(8) 0.0273(8) -0.0009(7) -0.0050(6) 0.0008(6)
O(2) 0.0268(9) 0.0406(9) 0.0600(11) -0.0018(7) 0.0004(8) -0.0013(8)
O(3) 0.0301(8) 0.0298(7) 0.0210(7) 0.0038(6) 0.0083(6) 0.0041(6)
O(4) 0.0349(8) 0.0288(7) 0.0240(8) 0.0046(7) -0.0023(7) 0.0024(6)
O(5) 0.0304(8) 0.0351(8) 0.0180(7) -0.0031(7) 0.0036(6) 0.0004(6)
O(6) 0.0441(10) 0.0440(10) 0.0472(10) 0.0003(8) -0.0018(8) 0.0073(8)
N(1) 0.0249(9) 0.0271(9) 0.0195(9) 0.0018(7) -0.0004(7) 0.0001(7)
N(2) 0.0237(9) 0.0261(9) 0.0218(9) -0.0006(8) 0.0020(8) 0.0002(7)
N(3) 0.0262(9) 0.0336(10) 0.0215(9) 0.0004(8) -0.0024(8) -0.0003(7)
C(1) 0.0232(10) 0.0290(11) 0.0222(11) -0.0060(10) -0.0010(10) -0.0002(9)
C(2) 0.0307(12) 0.0345(12) 0.0227(11) -0.0035(10) 0.0009(10) 0.0004(10)
C(3) 0.0384(12) 0.0374(12) 0.0237(12) -0.0019(12) -0.0046(11) 0.0063(10)
C(4) 0.0331(13) 0.0312(12) 0.0338(13) 0.0061(10) -0.0033(11) 0.0059(10)
C(5) 0.0282(12) 0.0285(11) 0.0296(13) 0.0023(10) 0.0018(10) -0.0005(10)
C(6) 0.0251(10) 0.0329(11) 0.0229(11) 0.0008(10) 0.0028(10) -0.0010(9)
C(7) 0.0255(11) 0.0334(11) 0.0210(11) -0.0021(10) -0.0007(9) 0.0067(9)
C(8) 0.0261(12) 0.0480(14) 0.0342(13) 0.0011(11) -0.0051(11) 0.0078(11)
C(9) 0.0326(14) 0.0566(16) 0.0415(15) -0.0097(12) -0.0151(12) 0.0071(13)
C(10) 0.0476(16) 0.0444(14) 0.0335(14) -0.0135(13) -0.0152(12) -0.0018(12)
C(11) 0.0407(15) 0.0373(13) 0.0262(12) -0.0019(11) -0.0043(11) -0.0027(10)
C(12) 0.0262(11) 0.0365(12) 0.0279(13) 0.0082(10) -0.0017(10) 0.0016(10)
C(13) 0.0284(12) 0.0327(11) 0.0220(11) 0.0006(10) 0.0007(10) -0.0057(9)
C(14) 0.0331(12) 0.0257(10) 0.0202(10) -0.0020(10) -0.0029(10) -0.0031(8)
C(15) 0.0293(11) 0.0285(11) 0.0222(11) -0.0024(10) -0.0048(9) -0.0008(9)
C(16) 0.0360(13) 0.0402(13) 0.0314(13) -0.0048(11) -0.0024(11) 0.0045(10)
C(17) 0.0512(16) 0.0344(13) 0.0375(14) -0.0067(12) -0.0056(13) 0.0111(11)
C(18) 0.0467(15) 0.0310(12) 0.0382(13) 0.0054(11) -0.0116(13) 0.0021(11)
C(19) 0.0351(12) 0.0346(12) 0.0306(12) 0.0025(10) -0.0024(11) -0.0045(10)
C(20) 0.0326(13) 0.0397(14) 0.0200(11) 0.0008(11) -0.0010(10) -0.0024(10)
C(22) 0.0235(11) 0.0321(12) 0.0144(10) -0.0056(9) -0.0016(9) 0.0014(9)
C(21) 0.0213(11) 0.0269(11) 0.0192(11) -0.0020(9) -0.0012(9) 0.0009(9)
C(27) 0.0240(10) 0.0295(11) 0.0185(11) -0.0027(9) -0.0059(9) -0.0003(9)
C(26) 0.0459(14) 0.0329(12) 0.0271(12) -0.0082(11) -0.0116(11) 0.0037(10)
C(25) 0.0661(18) 0.0399(14) 0.0267(13) -0.0236(14) -0.0129(13) 0.0118(11)
C(24) 0.0545(16) 0.0590(17) 0.0204(12) -0.0268(13) -0.0024(11) 0.0075(12)
C(23) 0.0404(13) 0.0532(16) 0.0196(11) -0.0164(12) 0.0015(10) 0.0030(11)
C(29) 0.0289(11) 0.0318(11) 0.0198(11) -0.0070(10) -0.0070(9) 0.0032(9)
C(28) 0.0271(11) 0.0370(12) 0.0188(10) -0.0091(10) -0.0045(9) 0.0026(10)
C(30) 0.0236(11) 0.0296(11) 0.0214(11) -0.0011(9) -0.0054(9) -0.0050(9)
C(31) 0.0358(13) 0.0320(12) 0.0272(12) 0.0028(10) -0.0014(11) -0.0002(10)
C(32) 0.0474(14) 0.0325(13) 0.0359(14) 0.0017(11) -0.0092(12) 0.0030(11)
C(33) 0.0514(16) 0.0277(12) 0.0497(16) 0.0100(11) -0.0189(13) -0.0098(11)
C(34) 0.0512(16) 0.0440(15) 0.0453(15) 0.0149(13) -0.0017(14) -0.0148(13)
C(35) 0.0402(14) 0.0408(14) 0.0296(13) 0.0041(11) 0.0019(11) -0.0063(11)
C(36) 0.090(2) 0.0497(16) 0.0466(17) 0.0125(16) -0.0022(17) -0.0044(13)

loop_
_atom_type_symbol
_atom_type_description
_atom_type_scat_dispersion_real
_atom_type_scat_dispersion_imag
_atom_type_scat_source
C C 0.003 0.002
;
International Tables for Crystallography
(1992, Vol. C, Tables 4.2.6.8 and 6.1.1.4)
;
H H 0.000 0.000
;
International Tables for Crystallography
(1992, Vol. C, Table 6.1.1.4)
;
O O 0.011 0.006
;
International Tables for Crystallography
(1992, Vol. C, Tables 4.2.6.8 and 6.1.1.4)
;
N N 0.006 0.003
;
International Tables for Crystallography
(1992, Vol. C, Tables 4.2.6.8 and 6.1.1.4)
;
Co Co 0.349 0.972
;
International Tables for Crystallography
(1992, Vol. C, Tables 4.2.6.8 and 6.1.1.4)
;

loop_
_geom_angle_atom_site_label_1
_geom_angle_atom_site_label_2
_geom_angle_atom_site_label_3
_geom_angle
O(1) Co(1) O(3) 103.08(5)
O(1) Co(1) O(4) 85.22(5)
O(1) Co(1) N(1) 88.07(6)
O(1) Co(1) N(2) 88.48(6)
O(1) Co(1) N(3) 157.83(6)
O(3) Co(1) O(4) 79.30(5)
O(3) Co(1) N(1) 166.52(6)
O(3) Co(1) N(2) 93.22(6)
O(3) Co(1) N(3) 95.30(6)
O(4) Co(1) N(1) 109.55(5)
O(4) Co(1) N(2) 168.84(6)
O(4) Co(1) N(3) 86.14(6)
N(1) Co(1) N(2) 79.37(6)
N(1) Co(1) N(3) 75.68(6)
N(2) Co(1) N(3) 102.91(6)
Co(1) O(1) C(20) 133.89(14)
Co(1) O(3) C(21) 114.70(12)
Co(1) O(4) C(27) 109.42(12)
C(22) O(5) C(28) 121.06(15)
Co(1) N(1) C(6) 105.85(11)
Co(1) N(1) C(12) 108.09(12)
Co(1) N(1) C(13) 115.14(12)
C(6) N(1) C(12) 108.33(15)
C(6) N(1) C(13) 107.98(15)
C(12) N(1) C(13) 111.15(15)
Co(1) N(2) C(1) 114.60(13)
Co(1) N(2) C(5) 125.18(13)
C(1) N(2) C(5) 118.25(16)
Co(1) N(3) C(7) 117.30(13)
Co(1) N(3) C(11) 124.15(14)
C(7) N(3) C(11) 118.54(18)
N(2) C(1) C(2) 122.55(18)
N(2) C(1) C(6) 115.06(17)
C(2) C(1) C(6) 122.24(18)
C(1) C(2) C(3) 118.28(19)
C(2) C(3) C(4) 119.53(19)
C(3) C(4) C(5) 118.56(19)
N(2) C(5) C(4) 122.79(19)
N(1) C(6) C(1) 111.99(16)
N(3) C(7) C(8) 122.09(19)
N(3) C(7) C(12) 115.51(18)
C(8) C(7) C(12) 122.37(19)
C(7) C(8) C(9) 118.6(2)
C(8) C(9) C(10) 119.6(2)
C(9) C(10) C(11) 119.0(2)
N(3) C(11) C(10) 122.0(2)
N(1) C(12) C(7) 109.88(16)
N(1) C(13) C(14) 115.20(17)
C(13) C(14) C(15) 124.20(18)
C(13) C(14) C(19) 117.62(19)
C(15) C(14) C(19) 118.02(18)
C(14) C(15) C(16) 119.13(19)
C(14) C(15) C(20) 123.17(18)
C(16) C(15) C(20) 117.68(19)
C(15) C(16) C(17) 122.0(2)
C(16) C(17) C(18) 119.6(2)
C(17) C(18) C(19) 119.1(2)
C(14) C(19) C(18) 122.2(2)
O(1) C(20) O(2) 123.1(2)
O(1) C(20) C(15) 119.03(19)
O(2) C(20) C(15) 117.87(19)
O(5) C(22) C(21) 121.41(18)
O(5) C(22) C(30) 110.29(16)
C(21) C(22) C(30) 128.27(18)
O(3) C(21) C(22) 124.38(17)
O(3) C(21) C(27) 116.78(17)
C(22) C(21) C(27) 118.84(18)
O(4) C(27) C(21) 119.06(18)
O(4) C(27) C(29) 122.94(18)
C(21) C(27) C(29) 118.00(18)
C(25) C(26) C(29) 119.6(2)
C(26) C(25) C(24) 120.8(2)
C(25) C(24) C(23) 120.9(2)
C(24) C(23) C(28) 118.4(2)
C(27) C(29) C(26) 123.35(19)
C(27) C(29) C(28) 118.54(18)
C(26) C(29) C(28) 118.10(19)
O(5) C(28) C(23) 115.83(18)
O(5) C(28) C(29) 121.98(18)
C(23) C(28) C(29) 122.2(2)
C(22) C(30) C(31) 122.38(18)
C(22) C(30) C(35) 119.91(18)
C(31) C(30) C(35) 117.70(19)
C(30) C(31) C(32) 120.7(2)
C(31) C(32) C(33) 120.8(2)
C(32) C(33) C(34) 119.2(2)
C(33) C(34) C(35) 120.7(2)
C(30) C(35) C(34) 120.8(2)
C(1) C(2) H(1) 120.3
C(3) C(2) H(1) 121.4
C(2) C(3) H(2) 120.1
C(4) C(3) H(2) 120.3
C(3) C(4) H(3) 120.6
C(5) C(4) H(3) 120.9
N(2) C(5) H(4) 118.1
C(4) C(5) H(4) 119.1
N(1) C(6) H(5) 109.1
N(1) C(6) H(6) 108.7
C(1) C(6) H(5) 108.8
C(1) C(6) H(6) 108.8
H(5) C(6) H(6) 109.5
C(7) C(8) H(7) 120.4
C(9) C(8) H(7) 120.9
C(8) C(9) H(8) 120.3
C(10) C(9) H(8) 120.0
C(9) C(10) H(9) 120.5
C(11) C(10) H(9) 120.4
N(3) C(11) H(10) 118.5
C(10) C(11) H(10) 119.5
N(1) C(12) H(11) 110.1
N(1) C(12) H(12) 108.6
C(7) C(12) H(11) 109.7
C(7) C(12) H(12) 109.1
H(11) C(12) H(12) 109.5
N(1) C(13) H(13) 107.6
N(1) C(13) H(14) 108.4
C(14) C(13) H(13) 107.5
C(14) C(13) H(14) 108.5
H(13) C(13) H(14) 109.5
C(15) C(16) H(15) 118.8
C(17) C(16) H(15) 119.2
C(16) C(17) H(16) 120.6
C(18) C(17) H(16) 119.8
C(17) C(18) H(17) 120.1
C(19) C(18) H(17) 120.8
C(14) C(19) H(18) 118.8
C(18) C(19) H(18) 119.1
C(25) C(26) H(19) 120.3
C(29) C(26) H(19) 120.1
C(26) C(25) H(20) 119.9
C(24) C(25) H(20) 119.3
C(25) C(24) H(21) 119.6
C(23) C(24) H(21) 119.4
C(24) C(23) H(22) 121.6
C(28) C(23) H(22) 120.0
C(30) C(31) H(23) 119.3
C(32) C(31) H(23) 120.0
C(31) C(32) H(24) 119.8
C(33) C(32) H(24) 119.4
C(32) C(33) H(25) 120.5
C(34) C(33) H(25) 120.3
C(33) C(34) H(26) 119.6
C(35) C(34) H(26) 119.6
C(30) C(35) H(27) 119.1
C(34) C(35) H(27) 120.1
O(6) C(36) H(28) 109.9
O(6) C(36) H(29) 109.1
O(6) C(36) H(30) 109.4
H(28) C(36) H(29) 109.5
H(28) C(36) H(30) 109.5
H(29) C(36) H(30) 109.5

loop_
_geom_bond_atom_site_label_1
_geom_bond_atom_site_label_2
_geom_bond_distance
Co(1) O(1) 2.0165(14)
Co(1) O(3) 1.9993(14)
Co(1) O(4) 2.1797(14)
Co(1) N(1) 2.2173(17)
Co(1) N(2) 2.1360(15)
Co(1) N(3) 2.1371(17)
O(1) C(20) 1.272(2)
O(2) C(20) 1.248(2)
O(3) C(21) 1.313(2)
O(4) C(27) 1.259(2)
O(5) C(22) 1.380(2)
O(5) C(28) 1.363(2)
O(6) C(36) 1.413(3)
N(1) C(6) 1.483(2)
N(1) C(12) 1.479(2)
N(1) C(13) 1.493(2)
N(2) C(1) 1.341(2)
N(2) C(5) 1.337(2)
N(3) C(7) 1.345(2)
N(3) C(11) 1.347(2)
C(1) C(2) 1.389(2)
C(1) C(6) 1.507(2)
C(2) C(3) 1.378(3)
C(3) C(4) 1.384(3)
C(4) C(5) 1.377(2)
C(7) C(8) 1.385(3)
C(7) C(12) 1.503(2)
C(8) C(9) 1.376(3)
C(9) C(10) 1.377(3)
C(10) C(11) 1.375(3)
C(13) C(14) 1.507(2)
C(14) C(15) 1.406(3)
C(14) C(19) 1.397(2)
C(15) C(16) 1.387(3)
C(15) C(20) 1.520(3)
C(16) C(17) 1.376(3)
C(17) C(18) 1.384(3)
C(18) C(19) 1.384(3)
C(22) C(21) 1.376(2)
C(22) C(30) 1.466(2)
C(21) C(27) 1.466(2)
C(27) C(29) 1.449(2)
C(26) C(25) 1.373(3)
C(26) C(29) 1.414(3)
C(25) C(24) 1.391(3)
C(24) C(23) 1.369(3)
C(23) C(28) 1.393(3)
C(29) C(28) 1.388(2)
C(30) C(31) 1.392(2)
C(30) C(35) 1.401(3)
C(31) C(32) 1.388(3)
C(32) C(33) 1.372(3)
C(33) C(34) 1.377(3)
C(34) C(35) 1.381(3)
C(2) H(1) 0.950
C(3) H(2) 0.950
C(4) H(3) 0.950
C(5) H(4) 0.950
C(6) H(5) 0.950
C(6) H(6) 0.950
C(8) H(7) 0.950
C(9) H(8) 0.950
C(10) H(9) 0.950
C(11) H(10) 0.950
C(12) H(11) 0.950
C(12) H(12) 0.950
C(13) H(13) 0.950
C(13) H(14) 0.950
C(16) H(15) 0.950
C(17) H(16) 0.950
C(18) H(17) 0.950
C(19) H(18) 0.950
C(26) H(19) 0.950
C(25) H(20) 0.950
C(24) H(21) 0.950
C(23) H(22) 0.950
C(31) H(23) 0.950
C(32) H(24) 0.950
C(33) H(25) 0.950
C(34) H(26) 0.950
C(35) H(27) 0.950
C(36) H(28) 0.950
C(36) H(29) 0.950
C(36) H(30) 0.950

loop_
_geom_torsion_atom_site_label_1
_geom_torsion_atom_site_label_2
_geom_torsion_atom_site_label_3
_geom_torsion_atom_site_label_4
_geom_torsion
O(1) Co(1) O(3) C(21) -76.28(14)
O(3) Co(1) O(1) C(20) 108.70(19)
O(1) Co(1) O(4) C(27) 96.53(13)
O(4) Co(1) O(1) C(20) 30.86(19)
O(1) Co(1) N(1) C(6) -108.88(12)
O(1) Co(1) N(1) C(12) 135.24(12)
O(1) Co(1) N(1) C(13) 10.31(13)
N(1) Co(1) O(1) C(20) -78.94(19)
O(1) Co(1) N(2) C(1) 88.35(14)
O(1) Co(1) N(2) C(5) -75.32(16)
N(2) Co(1) O(1) C(20) -158.35(19)
O(1) Co(1) N(3) C(7) -28.7(2)
O(1) Co(1) N(3) C(11) 150.24(17)
N(3) Co(1) O(1) C(20) -36.5(2)
O(3) Co(1) O(4) C(27) -7.76(13)
O(4) Co(1) O(3) C(21) 6.19(13)
O(3) Co(1) N(1) C(6) 37.4(3)
O(3) Co(1) N(1) C(12) -78.5(3)
O(3) Co(1) N(1) C(13) 156.6(2)
N(1) Co(1) O(3) C(21) 138.5(2)
O(3) Co(1) N(2) C(1) -168.63(14)
O(3) Co(1) N(2) C(5) 27.70(17)
N(2) Co(1) O(3) C(21) -165.47(13)
O(3) Co(1) N(3) C(7) -174.78(15)
O(3) Co(1) N(3) C(11) 4.15(17)
N(3) Co(1) O(3) C(21) 91.24(13)
O(4) Co(1) N(1) C(6) 166.89(11)
O(4) Co(1) N(1) C(12) 51.01(13)
O(4) Co(1) N(1) C(13) -73.93(14)
N(1) Co(1) O(4) C(27) -177.22(12)
O(4) Co(1) N(2) C(1) 143.9(2)
O(4) Co(1) N(2) C(5) -19.8(4)
N(2) Co(1) O(4) C(27) 40.7(3)
O(4) Co(1) N(3) C(7) -95.91(15)
O(4) Co(1) N(3) C(11) 83.01(17)
N(3) Co(1) O(4) C(27) -103.90(13)
N(1) Co(1) N(2) C(1) 0.03(10)
N(1) Co(1) N(2) C(5) -163.64(17)
N(2) Co(1) N(1) C(6) -20.06(12)
N(2) Co(1) N(1) C(12) -135.95(13)
N(2) Co(1) N(1) C(13) 99.12(14)
N(1) Co(1) N(3) C(7) 15.39(14)
N(1) Co(1) N(3) C(11) -165.68(18)
N(3) Co(1) N(1) C(6) 86.35(12)
N(3) Co(1) N(1) C(12) -29.53(12)
N(3) Co(1) N(1) C(13) -154.47(14)
N(2) Co(1) N(3) C(7) 90.69(15)
N(2) Co(1) N(3) C(11) -90.39(17)
N(3) Co(1) N(2) C(1) -72.44(15)
N(3) Co(1) N(2) C(5) 123.89(16)
Co(1) O(1) C(20) O(2) -137.38(18)
Co(1) O(1) C(20) C(15) 44.2(2)
Co(1) O(3) C(21) C(22) 175.06(15)
Co(1) O(3) C(21) C(27) -4.0(2)
Co(1) O(4) C(27) C(21) 8.1(2)
Co(1) O(4) C(27) C(29) -170.90(16)
C(22) O(5) C(28) C(23) 175.76(18)
C(22) O(5) C(28) C(29) -4.4(2)
C(28) O(5) C(22) C(21) 2.3(2)
C(28) O(5) C(22) C(30) -175.91(16)
Co(1) N(1) C(6) C(1) 36.48(18)
Co(1) N(1) C(12) C(7) 39.48(18)
Co(1) N(1) C(13) C(14) 63.0(2)
C(6) N(1) C(12) C(7) -74.8(2)
C(12) N(1) C(6) C(1) 152.20(16)
C(6) N(1) C(13) C(14) -178.98(16)
C(13) N(1) C(6) C(1) -87.33(19)
C(12) N(1) C(13) C(14) -60.3(2)
C(13) N(1) C(12) C(7) 166.75(16)
Co(1) N(2) C(1) C(2) -163.42(16)
Co(1) N(2) C(1) C(6) 21.0(2)
Co(1) N(2) C(5) C(4) 163.21(16)
C(1) N(2) C(5) C(4) 0.1(2)
C(5) N(2) C(1) C(2) 1.5(3)
C(5) N(2) C(1) C(6) -174.16(17)
Co(1) N(3) C(7) C(8) -179.41(16)
Co(1) N(3) C(7) C(12) 2.5(2)
Co(1) N(3) C(11) C(10) -178.93(17)
C(7) N(3) C(11) C(10) -0.0(2)
C(11) N(3) C(7) C(8) 1.6(3)
C(11) N(3) C(7) C(12) -176.46(18)
N(2) C(1) C(2) C(3) -1.6(3)
N(2) C(1) C(6) N(1) -40.2(2)
C(2) C(1) C(6) N(1) 144.19(19)
C(6) C(1) C(2) C(3) 173.72(19)
C(1) C(2) C(3) C(4) 0.2(3)
C(2) C(3) C(4) C(5) 1.3(3)
C(3) C(4) C(5) N(2) -1.4(3)
N(3) C(7) C(8) C(9) -1.6(3)
N(3) C(7) C(12) N(1) -29.0(2)
C(8) C(7) C(12) N(1) 153.0(2)
C(12) C(7) C(8) C(9) 176.3(2)
C(7) C(8) C(9) C(10) 0.1(2)
C(8) C(9) C(10) C(11) 1.4(3)
C(9) C(10) C(11) N(3) -1.5(3)
N(1) C(13) C(14) C(15) -83.2(2)
N(1) C(13) C(14) C(19) 101.5(2)
C(13) C(14) C(15) C(16) -175.49(19)
C(13) C(14) C(15) C(20) 2.6(3)
C(13) C(14) C(19) C(18) 175.9(2)
C(15) C(14) C(19) C(18) 0.3(3)
C(19) C(14) C(15) C(16) -0.2(3)
C(19) C(14) C(15) C(20) 177.89(19)
C(14) C(15) C(16) C(17) -0.2(3)
C(14) C(15) C(20) O(1) 28.3(3)
C(14) C(15) C(20) O(2) -150.2(2)
C(16) C(15) C(20) O(1) -153.6(2)
C(16) C(15) C(20) O(2) 28.0(2)
C(20) C(15) C(16) C(17) -178.4(2)
C(15) C(16) C(17) C(18) 0.6(3)
C(16) C(17) C(18) C(19) -0.5(3)
C(17) C(18) C(19) C(14) 0.1(3)
O(5) C(22) C(21) O(3) -177.47(17)
O(5) C(22) C(21) C(27) 1.6(2)
O(5) C(22) C(30) C(31) -175.71(18)
O(5) C(22) C(30) C(35) 4.4(2)
C(21) C(22) C(30) C(31) 6.2(3)
C(21) C(22) C(30) C(35) -173.7(2)
C(30) C(22) C(21) O(3) 0.4(3)
C(30) C(22) C(21) C(27) 179.50(19)
O(3) C(21) C(27) O(4) -3.4(2)
O(3) C(21) C(27) C(29) 175.66(17)
C(22) C(21) C(27) O(4) 177.44(18)
C(22) C(21) C(27) C(29) -3.5(2)
O(4) C(27) C(29) C(26) 2.0(3)
O(4) C(27) C(29) C(28) -179.37(19)
C(21) C(27) C(29) C(26) -177.0(2)
C(21) C(27) C(29) C(28) 1.6(2)
C(25) C(26) C(29) C(27) 178.1(2)
C(25) C(26) C(29) C(28) -0.5(3)
C(29) C(26) C(25) C(24) -0.7(3)
C(26) C(25) C(24) C(23) 1.6(3)
C(25) C(24) C(23) C(28) -1.2(3)
C(24) C(23) C(28) O(5) 179.9(2)
C(24) C(23) C(28) C(29) 0.0(3)
C(27) C(29) C(28) O(5) 2.3(3)
C(27) C(29) C(28) C(23) -177.9(2)
C(26) C(29) C(28) O(5) -179.03(19)
C(26) C(29) C(28) C(23) 0.8(3)
C(22) C(30) C(31) C(32) 178.6(2)
C(22) C(30) C(35) C(34) -179.2(2)
C(31) C(30) C(35) C(34) 1.0(3)
C(35) C(30) C(31) C(32) -1.6(3)
C(30) C(31) C(32) C(33) 1.1(3)
C(31) C(32) C(33) C(34) 0.1(2)
C(32) C(33) C(34) C(35) -0.7(3)
C(33) C(34) C(35) C(30) 0.1(3)
